data_1569678
loop_
_publ_author_name
'Young, Rosemary J.'
'Huxley, Michael T.'
'Wu, Lingjun'
'Hart, Jack'
'O'Shea, James'
'Doonan, Christian J.'
'Champness, Neil R.'
'Sumby, Christopher J.'

_publ_section_title
;
 Studying manganese carbonyl photochemistry in a permanently porous
 metal-organic framework.
;
_journal_issue 35
_journal_name_full 'Chemical science'
_journal_page_first 9409
_journal_page_last 9417
_journal_paper_doi 10.1039/d3sc03553k
_journal_volume 14
_journal_year 2023
_chemical_formula_moiety 'C40.75 H37.5 Br0.125 Mn2 N7.5 O6.25, 0.375(Br), C2 H3 N'
_chemical_formula_sum 'C42.75 H40.5 Br0.5 Mn2 N8.5 O6.25'
_chemical_formula_weight 923.17
_space_group_crystal_system monoclinic
_space_group_IT_number 11
_space_group_name_Hall '-P 2yb'
_space_group_name_H-M_alt 'P 1 21/m 1'
_atom_sites_solution_hydrogens geom
_atom_sites_solution_primary dual
_audit_creation_date 2023-07-09
_audit_creation_method
;
Olex2 1.3
(compiled 2020.11.12 svn.r5f609507 for OlexSys, GUI svn.r6408)
;
_audit_update_record
;
2023-07-09 deposited with the CCDC.	2023-08-15 downloaded from the CCDC.
;
_cell_angle_alpha 90
_cell_angle_beta 95.071(8)
_cell_angle_gamma 90
_cell_formula_units_Z 4
_cell_length_a 12.4279(11)
_cell_length_b 33.146(3)
_cell_length_c 12.9816(13)
_cell_measurement_reflns_used 80094
_cell_measurement_temperature 100(2)
_cell_measurement_theta_max 35.856
_cell_measurement_theta_min 1.191
_cell_volume 5326.6(9)
_computing_molecular_graphics 'Olex2 1.3 (Dolomanov et al., 2009)'
_computing_publication_material 'Olex2 1.3 (Dolomanov et al., 2009)'
_computing_structure_refinement 'SHELXL 2018/3 (Sheldrick, 2015)'
_computing_structure_solution 'SHELXT  (Sheldrick, 2015)'
_diffrn_ambient_temperature 100(2)
_diffrn_measured_fraction_theta_full 0.992
_diffrn_measured_fraction_theta_max 0.882
_diffrn_measurement_device_type 'Diamond Light Source, i19 beamline'
_diffrn_radiation_type Synchrotron
_diffrn_radiation_wavelength 0.6889
_diffrn_reflns_av_R_equivalents 0.1406
_diffrn_reflns_av_unetI/netI 0.4545
_diffrn_reflns_Laue_measured_fraction_full 0.992
_diffrn_reflns_Laue_measured_fraction_max 0.882
_diffrn_reflns_limit_h_max 15
_diffrn_reflns_limit_h_min -20
_diffrn_reflns_limit_k_max 56
_diffrn_reflns_limit_k_min -53
_diffrn_reflns_limit_l_max 20
_diffrn_reflns_limit_l_min -21
_diffrn_reflns_number 80094
_diffrn_reflns_point_group_measured_fraction_full 0.992
_diffrn_reflns_point_group_measured_fraction_max 0.882
_diffrn_reflns_theta_full 24.415
_diffrn_reflns_theta_max 35.856
_diffrn_reflns_theta_min 1.191
_exptl_absorpt_coefficient_mu 0.825
_exptl_absorpt_correction_type multi-scan
_exptl_crystal_colour 'clear light yellow'
_exptl_crystal_colour_lustre clear
_exptl_crystal_colour_modifier light
_exptl_crystal_colour_primary yellow
_exptl_crystal_density_diffrn 1.151
_exptl_crystal_description plate
_exptl_crystal_F_000 1896
_exptl_crystal_size_max 0.1
_exptl_crystal_size_mid 0.03
_exptl_crystal_size_min 0.005
_platon_squeeze_details
;
The structure contains large accessible voids containing acetonitrile solvate
molecules and the remaining bromide counterion (0.125 Br).  Where these are 
well defined they have been modelled.  The removed electron density (344e per
unit cell; ca. 88 electrons per ASU) corresonds to ca. 16 CH3CN molecules or 
ca. 4 CH3CN per ASU. 
;
_refine_diff_density_max 1.016
_refine_diff_density_min -1.068
_refine_diff_density_rms 0.141
_refine_ls_extinction_method none
_refine_ls_goodness_of_fit_ref 0.907
_refine_ls_hydrogen_treatment constr
_refine_ls_matrix_type full
_refine_ls_number_parameters 603
_refine_ls_number_reflns 24499
_refine_ls_number_restraints 125
_refine_ls_restrained_S_all 0.912
_refine_ls_R_factor_all 0.3346
_refine_ls_R_factor_gt 0.1303
_refine_ls_shift/su_max 0.001
_refine_ls_shift/su_mean 0.000
_refine_ls_structure_factor_coef Fsqd
_refine_ls_weighting_details 'w=1/[\s^2^(Fo^2^)+(0.2000P)^2^] where P=(Fo^2^+2Fc^2^)/3'
_refine_ls_weighting_scheme calc
_refine_ls_wR_factor_gt 0.3507
_refine_ls_wR_factor_ref 0.3995
_reflns_Friedel_coverage 0.000
_reflns_number_gt 6791
_reflns_number_total 24499
_reflns_threshold_expression 'I > 2\s(I)'
_cod_data_source_file d3sc03553k2.cif
_cod_data_source_block 2_8
_cod_depositor_comments 'Adding full bibliography for 1569673--1569679.cif.'
_cod_original_formula_sum 'C42.75 H40.50 Br0.50 Mn2 N8.50 O6.25'
_cod_database_code 1569678
_shelx_shelxl_version_number 2018/3
_shelx_space_group_comment
;
The symmetry employed for this shelxl refinement is uniquely defined
by the following loop, which should always be used as a source of
symmetry information in preference to the above space-group names.
They are only intended as comments.
;
_olex2_refinement_description
;
1. Fixed Uiso
 At 1.2 times of:
  All C(H) groups, All C(H,H) groups, All C(H,H,H,H,H,H) groups
 At 1.5 times of:
  All C(H,H,H) groups
2. Restrained distances
 N1-C2
 1.15 with sigma of 0.02
 C51-C52
 -1.35 with sigma of 0.02
 N51-C51
 1.15 with sigma of 0.02
 Mn1-C1B
 1.9 with sigma of 0.02
 Mn1-Br1A
 2.821 with sigma of 0.02
 Mn1-N1
 2.15 with sigma of 0.02
 N2-C4
 1.15 with sigma of 0.02
 C4-C5
 1.45 with sigma of 0.02
 N2-C5
 2.6 with sigma of 0.04
3. Uiso/Uaniso restraints and constraints
N51 \\sim C51 \\sim C52: within 2A with sigma of 0.04 and sigma for terminal
atoms of 0.08 within 2A
Mn1 \\sim C1B \\sim O1B: within 2A with sigma of 0.04 and sigma for terminal
atoms of 0.08 within 2A
Mn1 \\sim C5 \\sim C4 \\sim N2: within 2A with sigma of 0.04 and sigma for
terminal atoms of 0.08 within 2A
Mn1 \\sim N1 \\sim C2: within 2A with sigma of 0.04 and sigma for terminal
atoms of 0.08 within 2A
Uanis(N51) \\sim Ueq, Uanis(C51) \\sim Ueq, Uanis(C52) \\sim Ueq: with sigma of
0.1 and sigma for terminal atoms of 0.2
Uanis(C1B) \\sim Ueq, Uanis(O1B) \\sim Ueq: with sigma of 0.1 and sigma for
terminal atoms of 0.2
Uanis(N1) \\sim Ueq, Uanis(C2) \\sim Ueq: with sigma of 0.1 and sigma for
terminal atoms of 0.2
4. Rigid body (RIGU) restrains
 C52, C51, N51
 with sigma for 1-2 distances of 0.004 and sigma for 1-3 distances of 0.004
 Mn1, C1B, O1B
 with sigma for 1-2 distances of 0.004 and sigma for 1-3 distances of 0.004
 Mn1, N1, C2
 with sigma for 1-2 distances of 0.004 and sigma for 1-3 distances of 0.004
 Mn1, C5, C4, N2
 with sigma for 1-2 distances of 0.004 and sigma for 1-3 distances of 0.004
 Br1A, Mn1
 with sigma for 1-2 distances of 0.004 and sigma for 1-3 distances of 0.004
5. Others
 Fixed Sof: Br2(0.375) C21A(0.5) H21A(0.5) C22B(0.5) H22B(0.5) C22A(0.5)
 H22A(0.5) C21B(0.5) H21B(0.5) C25B(0.5) H25B(0.5) C25A(0.5) H25A(0.5)
 C24A(0.5) H24A(0.5) C24B(0.5) H24B(0.5) H52A(0.5) H52B(0.5) H52C(0.5)
 H52D(0.5) H52E(0.5) H52F(0.5) H3B(0.5) H3C(0.5) Br1A(0.125) C1B(0.25) O1B(0.25)
 Fixed X: C1B(0.16549) O1B(0.124941)
 Fixed Y: C1B(0.24871) O1B(0.24862)
 Fixed Z: C4(-0.181709) C1B(-0.35745) O1B(-0.441299)
6.a Secondary CH2 refined with riding coordinates:
 C31(H31A,H31B), C6(H6A,H6B)
6.b Me refined with riding coordinates:
 C3(H3A,H3B,H3C)
6.c Aromatic/amide H refined with riding coordinates:
 C41(H41), C42(H42), C39(H39), C38(H38), C14(H14), C13(H13), C17(H17),
 C16(H16), C21A(H21A), C22B(H22B), C22A(H22A), C21B(H21B), C25B(H25B),
 C25A(H25A), C24A(H24A), C24B(H24B)
6.d Disordered Me refined with riding coordinates:
 C52(H52A,H52B,H52C,H52D,H52E,H52F)
6.e Idealised Me refined as rotating group:
 C30(H30A,H30B,H30C), C36(H36A,H36B,H36C), C33(H33A,H33B,H33C), C8(H8A,H8B,
 H8C), C11(H11A,H11B,H11C), C28(H28A,H28B,H28C), C5(H5A,H5B,H5C)
;
_platon_squeeze_void_probe_radius 1.20
_olex2_submission_special_instructions 'No special instructions were received'

loop_
_space_group_symop_operation_xyz
'x, y, z'
'-x, y+1/2, -z'
'-x, -y, -z'
'x, -y-1/2, z'

loop_
_atom_site_label
_atom_site_type_symbol
_atom_site_fract_x
_atom_site_fract_y
_atom_site_fract_z
_atom_site_U_iso_or_equiv
_atom_site_adp_type
_atom_site_occupancy
_atom_site_site_symmetry_order
_atom_site_calc_flag
_atom_site_refinement_flags_posn
_atom_site_refinement_flags_adp
_atom_site_refinement_flags_occupancy
_atom_site_disorder_assembly
_atom_site_disorder_group
Mn3 Mn 0.80085(4) 0.57063(2) -0.09951(4) 0.0487(2) Uani 1 1 d . . . . .
Mn2 Mn 1.000000 0.500000 0.000000 0.0556(3) Uani 1 2 d S . P . .
Mn1 Mn 0.25252(19) 0.250000 -0.2136(3) 0.1865(10) Uani 1 2 d DS T P . .
O6 O -0.0265(2) 0.55618(9) 0.9032(2) 0.0630(7) Uani 1 1 d . . . . .
O3 O 0.7344(2) 0.51449(9) -0.1424(2) 0.0696(7) Uani 1 1 d . . . . .
O5 O 0.7972(3) 0.57388(12) 0.0621(2) 0.0902(11) Uani 1 1 d . . . . .
O7 O -0.0549(2) 0.62208(10) 0.9176(3) 0.0784(8) Uani 1 1 d . . . . .
N8 N 0.6233(2) 0.63543(10) 0.8186(2) 0.0573(8) Uani 1 1 d . . . . .
N7 N 0.6420(2) 0.60295(10) 0.8803(2) 0.0576(8) Uani 1 1 d . . . . .
Br2 Br 0.3043(7) 0.250000 0.3306(4) 0.434(5) Uani 0.75 2 d S T P A 2
N5 N 0.8064(3) 0.59072(10) 0.7318(2) 0.0610(8) Uani 1 1 d . . . . .
N6 N 0.7549(3) 0.62535(10) 0.6978(2) 0.0624(8) Uani 1 1 d . . . . .
O4 O 0.9047(4) 0.52449(12) 0.1138(3) 0.1097(14) Uani 1 1 d . . . . .
O2 O 0.8680(3) 0.47286(10) -0.0864(3) 0.0962(11) Uani 1 1 d . . . . .
C34 C 0.4633(3) 0.61575(13) 0.8571(3) 0.0683(11) Uani 1 1 d . . . . .
C35 C 0.5447(3) 0.58998(13) 0.9040(3) 0.0655(10) Uani 1 1 d . . . . .
C15 C 0.7081(4) 0.44351(12) -0.1676(3) 0.0726(12) Uani 1 1 d . . . . .
C19 C 0.8474(4) 0.55293(14) 0.1308(3) 0.0681(11) Uani 1 1 d . . . . .
C40 C 0.1242(3) 0.59999(14) 0.8902(4) 0.0729(12) Uani 1 1 d . . . . .
C31 C 0.7145(3) 0.65242(12) 0.7732(3) 0.0616(10) Uani 1 1 d . . . . .
H31A H 0.771544 0.657979 0.827239 0.074 Uiso 1 1 calc R U . . .
H31B H 0.693459 0.677766 0.739922 0.074 Uiso 1 1 calc R U . . .
C32 C 0.5159(3) 0.64378(15) 0.8015(3) 0.0712(11) Uani 1 1 d . . . . .
C43 C 0.0099(3) 0.59273(16) 0.9047(3) 0.0709(11) Uani 1 1 d . . . . .
C18 C 0.7750(4) 0.48053(13) -0.1287(3) 0.0657(11) Uani 1 1 d . . . . .
C41 C 0.1882(4) 0.56803(16) 0.8613(4) 0.0820(13) Uani 1 1 d . . . . .
H41 H 0.157244 0.542673 0.850144 0.098 Uiso 1 1 calc R U . . .
N4 N 0.4446(5) 0.28634(10) -0.3349(5) 0.1099(19) Uani 1 1 d . . . . .
C23 C 0.8126(4) 0.58332(16) 0.4486(3) 0.0775(13) Uani 1 1 d . . . . .
C29 C 0.8342(4) 0.57132(12) 0.6479(3) 0.0627(10) Uani 1 1 d . . . . .
C20 C 0.8365(4) 0.56361(15) 0.2412(3) 0.0707(12) Uani 1 1 d . . . . .
C37 C 0.3449(4) 0.61125(16) 0.8651(4) 0.0785(13) Uani 1 1 d . . . . .
C27 C 0.7499(4) 0.62753(16) 0.5926(4) 0.0837(14) Uani 1 1 d . . . . .
C42 C 0.2969(4) 0.57336(15) 0.8488(4) 0.0796(13) Uani 1 1 d . . . . .
H42 H 0.338085 0.551652 0.829555 0.095 Uiso 1 1 calc R U . . .
C26 C 0.8003(4) 0.59429(15) 0.5580(3) 0.0760(13) Uani 1 1 d . . . . .
C39 C 0.1709(4) 0.63743(16) 0.9063(5) 0.0928(16) Uani 1 1 d . . . . .
H39 H 0.128807 0.658911 0.925411 0.111 Uiso 1 1 calc R U . . .
C30 C 0.8924(5) 0.53287(16) 0.6569(4) 0.0908(16) Uani 1 1 d . . . . .
H30A H 0.937484 0.532263 0.720882 0.136 Uiso 1 1 calc R U . . .
H30B H 0.936390 0.530084 0.600161 0.136 Uiso 1 1 calc R U . . .
H30C H 0.841451 0.511064 0.655597 0.136 Uiso 1 1 calc R U . . .
C36 C 0.5350(4) 0.55424(19) 0.9722(5) 0.0955(16) Uani 1 1 d . . . . .
H36A H 0.540962 0.530006 0.932565 0.143 Uiso 1 1 calc R U . . .
H36B H 0.466216 0.554785 1.000402 0.143 Uiso 1 1 calc R U . . .
H36C H 0.591676 0.554895 1.027443 0.143 Uiso 1 1 calc R U . . .
N3 N 0.3777(5) 0.29480(15) -0.2527(5) 0.1154(18) Uani 1 1 d . . . . .
C6 C 0.4208(9) 0.250000 -0.3976(7) 0.118(3) Uani 1 2 d S T P . .
H6A H 0.345246 0.250000 -0.423847 0.141 Uiso 1 2 calc R U P . .
H6B H 0.464121 0.250000 -0.456146 0.141 Uiso 1 2 calc R U P . .
C12 C 0.5819(5) 0.37623(13) -0.2298(5) 0.0992(18) Uani 1 1 d . . . . .
C7 C 0.5208(5) 0.31347(13) -0.3329(5) 0.0940(18) Uani 1 1 d . . . . .
C33 C 0.4744(4) 0.68022(17) 0.7400(5) 0.0968(17) Uani 1 1 d . . . . .
H33A H 0.495483 0.704347 0.777447 0.145 Uiso 1 1 calc R U . . .
H33B H 0.397062 0.679000 0.729294 0.145 Uiso 1 1 calc R U . . .
H33C H 0.504364 0.680440 0.674346 0.145 Uiso 1 1 calc R U . . .
C9 C 0.5125(5) 0.33998(14) -0.2595(5) 0.0964(18) Uani 1 1 d . . . . .
C38 C 0.2816(4) 0.64376(16) 0.8944(5) 0.0942(16) Uani 1 1 d . . . . .
H38 H 0.312189 0.669150 0.905758 0.113 Uiso 1 1 calc R U . . .
C10 C 0.4208(5) 0.32739(18) -0.2073(6) 0.1084(19) Uani 1 1 d . . . . .
C14 C 0.6108(6) 0.44817(16) -0.2199(6) 0.124(3) Uani 1 1 d . . . . .
H14 H 0.585902 0.473977 -0.237035 0.149 Uiso 1 1 calc R U . . .
C13 C 0.5449(6) 0.41406(18) -0.2495(6) 0.138(3) Uani 1 1 d . . . . .
H13 H 0.476184 0.417904 -0.282511 0.166 Uiso 1 1 calc R U . . .
C17 C 0.6805(7) 0.37210(17) -0.1779(8) 0.175(5) Uani 1 1 d . . . . .
H17 H 0.705047 0.346473 -0.158432 0.211 Uiso 1 1 calc R U . . .
C16 C 0.7488(7) 0.40671(18) -0.1521(7) 0.150(4) Uani 1 1 d . . . . .
H16 H 0.820008 0.403228 -0.125007 0.180 Uiso 1 1 calc R U . . .
C8 C 0.6079(7) 0.31074(19) -0.4097(5) 0.126(2) Uani 1 1 d . . . . .
H8A H 0.666426 0.294221 -0.380919 0.189 Uiso 1 1 calc R U . . .
H8B H 0.634260 0.337296 -0.422957 0.189 Uiso 1 1 calc R U . . .
H8C H 0.577236 0.299017 -0.473316 0.189 Uiso 1 1 calc R U . . .
C11 C 0.3796(7) 0.3459(2) -0.1139(8) 0.148(3) Uani 1 1 d . . . . .
H11A H 0.311833 0.333689 -0.101479 0.222 Uiso 1 1 calc R U . . .
H11B H 0.369519 0.374318 -0.124803 0.222 Uiso 1 1 calc R U . . .
H11C H 0.430791 0.341520 -0.055147 0.222 Uiso 1 1 calc R U . . .
C28 C 0.6914(8) 0.6618(2) 0.5336(5) 0.148(3) Uani 1 1 d . . . . .
H28A H 0.622721 0.666156 0.560183 0.221 Uiso 1 1 calc R U . . .
H28B H 0.680606 0.654901 0.461590 0.221 Uiso 1 1 calc R U . . .
H28C H 0.734009 0.685912 0.541741 0.221 Uiso 1 1 calc R U . . .
C21A C 0.9252(7) 0.5594(3) 0.3203(6) 0.071(2) Uani 0.5 1 d . . P B 1
H21A H 0.991267 0.550184 0.301123 0.085 Uiso 0.5 1 calc R U P B 1
C22B C 0.7989(8) 0.5422(3) 0.4124(7) 0.081(3) Uani 0.5 1 d . . P B 2
H22B H 0.779591 0.522519 0.458466 0.097 Uiso 0.5 1 calc R U P B 2
C22A C 0.9165(7) 0.5684(3) 0.4224(6) 0.064(2) Uani 0.5 1 d . . P B 1
H22A H 0.974277 0.565136 0.472244 0.077 Uiso 0.5 1 calc R U P B 1
C21B C 0.8140(8) 0.5306(3) 0.3082(7) 0.075(2) Uani 0.5 1 d . . P B 2
H21B H 0.809596 0.503946 0.285740 0.091 Uiso 0.5 1 calc R U P B 2
C25B C 0.8290(11) 0.6004(4) 0.2692(7) 0.087(3) Uani 0.5 1 d . . P B 2
H25B H 0.826780 0.620587 0.219237 0.104 Uiso 0.5 1 calc R U P B 2
C25A C 0.7448(9) 0.5805(4) 0.2736(7) 0.093(4) Uani 0.5 1 d . . P B 1
H25A H 0.684749 0.584012 0.226359 0.111 Uiso 0.5 1 calc R U P B 1
C24A C 0.7394(9) 0.5926(5) 0.3749(7) 0.104(4) Uani 0.5 1 d . . P B 1
H24A H 0.680698 0.608019 0.390962 0.125 Uiso 0.5 1 calc R U P B 1
C24B C 0.8239(10) 0.6112(3) 0.3726(7) 0.079(3) Uani 0.5 1 d . . P B 2
H24B H 0.828404 0.638367 0.390498 0.095 Uiso 0.5 1 calc R U P B 2
N51 N 0.4497(12) 0.4606(4) 0.3686(9) 0.250(6) Uani 1 1 d D U . . .
C51 C 0.4934(14) 0.4298(4) 0.4000(9) 0.210(5) Uani 1 1 d D U . . .
C52 C 0.532(2) 0.4006(5) 0.4625(16) 0.373(14) Uani 1 1 d D U . . .
H52A H 0.565747 0.380392 0.422934 0.447 Uiso 0.5 1 calc R U P . .
H52B H 0.584780 0.411544 0.513580 0.447 Uiso 0.5 1 calc R U P . .
H52C H 0.474393 0.388581 0.496179 0.447 Uiso 0.5 1 calc R U P . .
H52D H 0.517533 0.406619 0.532195 0.447 Uiso 0.5 1 calc R U P . .
H52E H 0.498500 0.375467 0.441549 0.447 Uiso 0.5 1 calc R U P . .
H52F H 0.608887 0.398430 0.458949 0.447 Uiso 0.5 1 calc R U P . .
C3 C 0.301(3) 0.250000 0.139(3) 0.37(2) Uani 1 2 d S T P C 1
H3A H 0.364705 0.250000 0.186960 0.554 Uiso 1 2 calc R U P C 1
H3B H 0.258944 0.273648 0.150334 0.554 Uiso 0.5 1 calc R U P C 1
H3C H 0.258944 0.226352 0.150334 0.554 Uiso 0.5 1 calc R U P C 1
N2 N 0.1404(9) 0.2975(3) -0.1796(14) 0.271(6) Uani 1 1 d D U . D 1
C4 C 0.0638(12) 0.3180(5) -0.181709 0.341(9) Uani 1 1 d D U . D 1
C5 C -0.0297(13) 0.3398(6) -0.174(2) 0.396(15) Uani 1 1 d D U . D 1
H5A H -0.031438 0.362415 -0.220026 0.595 Uiso 1 1 calc R U . D 1
H5B H -0.031526 0.349334 -0.103983 0.595 Uiso 1 1 calc R U . D 1
H5C H -0.091247 0.322875 -0.191352 0.595 Uiso 1 1 calc R U . D 1
Br1A Br 0.1485(8) 0.250000 -0.4040(10) 0.263(5) Uani 0.25 2 d DS T P D 1
C1B C 0.165490 0.248710 -0.357450 0.52(5) Uani 0.5 2 d DS TU P D 2
O1B O 0.124941 0.248620 -0.441299 0.61(5) Uani 0.5 2 d S TU P D 2
N1 N 0.300(2) 0.250000 -0.0542(12) 0.281(9) Uani 1 2 d DS TU P C 1
C2 C 0.3350(9) 0.250000 0.0242(14) 0.134(4) Uani 1 2 d DS TU P C 1

loop_
_atom_site_aniso_label
_atom_site_aniso_U_11
_atom_site_aniso_U_22
_atom_site_aniso_U_33
_atom_site_aniso_U_23
_atom_site_aniso_U_13
_atom_site_aniso_U_12
Mn3 0.0427(4) 0.0620(3) 0.0408(3) 0.0017(2) 0.0002(2) 0.0032(2)
Mn2 0.0449(5) 0.0728(5) 0.0478(5) -0.0035(3) -0.0025(3) 0.0120(3)
Mn1 0.1468(17) 0.0890(10) 0.322(3) 0.000 0.0136(18) 0.000
O6 0.0459(15) 0.0789(18) 0.0641(17) 0.0026(14) 0.0033(12) 0.0027(13)
O3 0.0701(19) 0.0643(16) 0.0723(18) 0.0051(13) -0.0059(14) -0.0043(14)
O5 0.088(2) 0.136(3) 0.0463(17) -0.0029(16) 0.0008(15) 0.042(2)
O7 0.0556(18) 0.0849(19) 0.093(2) -0.0088(16) -0.0013(15) 0.0045(15)
N8 0.0435(18) 0.0689(18) 0.0604(19) 0.0080(15) 0.0103(14) 0.0091(14)
N7 0.0465(18) 0.0742(19) 0.0524(18) 0.0131(15) 0.0057(13) 0.0066(14)
Br2 0.910(15) 0.1097(16) 0.284(5) 0.000 0.056(6) 0.000
N5 0.062(2) 0.0735(19) 0.0488(19) 0.0136(15) 0.0112(14) 0.0197(16)
N6 0.076(2) 0.0689(18) 0.0440(18) 0.0121(14) 0.0172(15) 0.0202(16)
O4 0.151(4) 0.116(3) 0.069(2) 0.0130(19) 0.044(2) 0.057(3)
O2 0.082(2) 0.085(2) 0.113(3) 0.0057(18) -0.038(2) -0.0105(16)
C34 0.049(2) 0.083(3) 0.073(3) 0.008(2) 0.0092(19) 0.003(2)
C35 0.046(2) 0.078(3) 0.074(3) 0.010(2) 0.0127(19) 0.0078(19)
C15 0.081(3) 0.059(2) 0.072(3) 0.0000(19) -0.022(2) -0.003(2)
C19 0.066(3) 0.084(3) 0.054(2) -0.001(2) 0.0063(19) 0.011(2)
C40 0.038(2) 0.088(3) 0.095(3) -0.003(2) 0.017(2) 0.001(2)
C31 0.061(2) 0.069(2) 0.057(2) 0.0159(18) 0.0172(18) 0.0077(18)
C32 0.055(3) 0.092(3) 0.067(3) 0.010(2) 0.010(2) 0.017(2)
C43 0.048(2) 0.100(3) 0.064(3) 0.001(2) 0.0012(19) 0.001(2)
C18 0.079(3) 0.073(3) 0.042(2) 0.0018(17) -0.0128(19) -0.006(2)
C41 0.058(3) 0.096(3) 0.093(4) -0.009(3) 0.011(2) -0.007(2)
N4 0.146(4) 0.0391(17) 0.131(4) -0.001(2) -0.065(4) 0.004(2)
C23 0.089(3) 0.100(3) 0.045(2) 0.012(2) 0.014(2) 0.026(3)
C29 0.070(3) 0.081(3) 0.038(2) 0.0024(18) 0.0121(17) 0.021(2)
C20 0.076(3) 0.085(3) 0.051(2) 0.006(2) 0.004(2) 0.019(2)
C37 0.055(3) 0.096(3) 0.086(3) 0.011(3) 0.012(2) 0.002(2)
C27 0.097(4) 0.101(3) 0.055(3) 0.026(2) 0.019(2) 0.034(3)
C42 0.054(3) 0.094(3) 0.092(4) -0.003(3) 0.014(2) -0.004(2)
C26 0.084(3) 0.096(3) 0.049(2) 0.011(2) 0.015(2) 0.033(3)
C39 0.055(3) 0.090(3) 0.137(5) 0.005(3) 0.028(3) 0.009(2)
C30 0.129(4) 0.096(3) 0.049(2) 0.008(2) 0.015(2) 0.042(3)
C36 0.063(3) 0.119(4) 0.107(4) 0.040(3) 0.020(3) -0.004(3)
N3 0.127(4) 0.074(3) 0.138(5) -0.007(3) -0.029(4) -0.002(3)
C6 0.176(9) 0.053(3) 0.111(6) 0.000 -0.060(6) 0.000
C12 0.111(4) 0.050(2) 0.127(4) -0.013(3) -0.042(3) 0.002(2)
C7 0.121(4) 0.050(2) 0.102(4) -0.007(3) -0.037(3) 0.007(3)
C33 0.083(3) 0.095(3) 0.115(4) 0.040(3) 0.023(3) 0.038(3)
C9 0.102(4) 0.065(3) 0.115(4) 0.003(3) -0.037(3) 0.006(3)
C38 0.054(3) 0.084(3) 0.146(5) -0.015(3) 0.015(3) -0.002(2)
C10 0.104(4) 0.078(3) 0.140(5) -0.008(4) -0.012(4) -0.009(3)
C14 0.131(5) 0.072(3) 0.155(6) 0.018(3) -0.068(4) -0.025(3)
C13 0.127(5) 0.084(3) 0.186(7) 0.034(4) -0.080(5) -0.028(3)
C17 0.196(8) 0.060(3) 0.242(9) -0.005(4) -0.141(7) 0.010(4)
C16 0.149(6) 0.080(3) 0.199(8) -0.013(4) -0.106(6) 0.001(4)
C8 0.175(7) 0.088(4) 0.109(5) -0.009(3) -0.022(5) 0.020(4)
C11 0.157(7) 0.098(4) 0.191(8) -0.048(5) 0.032(6) -0.009(4)
C28 0.240(9) 0.140(6) 0.068(4) 0.048(3) 0.042(4) 0.103(6)
C21A 0.070(6) 0.098(6) 0.044(5) 0.004(4) 0.005(4) 0.029(5)
C22B 0.113(8) 0.070(5) 0.059(6) 0.007(4) 0.012(5) 0.016(5)
C22A 0.068(5) 0.089(5) 0.036(4) 0.008(3) 0.004(3) 0.021(4)
C21B 0.082(6) 0.076(5) 0.067(6) -0.014(4) -0.002(4) 0.019(4)
C25B 0.114(10) 0.099(8) 0.047(6) 0.011(5) 0.012(5) -0.006(6)
C25A 0.060(6) 0.184(12) 0.036(5) 0.001(5) 0.009(4) 0.042(7)
C24A 0.059(6) 0.194(13) 0.055(6) -0.003(6) -0.023(5) 0.047(8)
C24B 0.107(9) 0.057(4) 0.072(6) -0.015(4) -0.007(5) 0.014(5)
N51 0.307(14) 0.203(9) 0.219(11) 0.062(8) -0.096(10) -0.045(9)
C51 0.287(16) 0.212(12) 0.126(9) -0.014(7) -0.002(9) 0.022(11)
C52 0.60(4) 0.257(19) 0.27(2) 0.041(13) 0.09(2) 0.19(2)
C3 0.58(6) 0.123(14) 0.39(4) 0.000 -0.04(4) 0.000
N2 0.159(8) 0.133(7) 0.52(2) 0.012(9) 0.011(11) 0.015(5)
C4 0.146(10) 0.175(12) 0.69(3) -0.035(16) -0.010(16) -0.002(7)
C5 0.168(14) 0.34(3) 0.69(5) 0.00(3) 0.08(2) 0.036(13)
Br1A 0.186(7) 0.170(7) 0.437(17) 0.000 0.056(8) 0.000
C1B 0.56(8) 0.54(8) 0.41(6) 0.000 -0.22(6) 0.000
O1B 0.72(8) 0.64(9) 0.43(6) 0.000 -0.26(6) 0.000
N1 0.39(2) 0.170(12) 0.269(16) 0.000 -0.067(14) 0.000
C2 0.108(7) 0.060(4) 0.229(14) 0.000 -0.014(8) 0.000

loop_
_atom_type_symbol
_atom_type_description
_atom_type_scat_dispersion_real
_atom_type_scat_dispersion_imag
_atom_type_scat_source
C C 0.0032 0.0015 'International Tables Vol C Tables 4.2.6.8 and 6.1.1.4'
H H 0.0000 0.0000 'International Tables Vol C Tables 4.2.6.8 and 6.1.1.4'
Br Br -0.1750 2.4304 'International Tables Vol C Tables 4.2.6.8 and 6.1.1.4'
Mn Mn 0.2891 0.6903 'International Tables Vol C Tables 4.2.6.8 and 6.1.1.4'
N N 0.0060 0.0030 'International Tables Vol C Tables 4.2.6.8 and 6.1.1.4'
O O 0.0108 0.0057 'International Tables Vol C Tables 4.2.6.8 and 6.1.1.4'

loop_
_geom_angle_atom_site_label_1
_geom_angle_atom_site_label_2
_geom_angle_atom_site_label_3
_geom_angle
_geom_angle_site_symmetry_1
_geom_angle_site_symmetry_3
_geom_angle_publ_flag
O6 Mn3 O7 56.53(10) 1_654 1_654 ?
O6 Mn3 N7 162.86(12) 1_654 1_554 ?
O6 Mn3 N5 88.07(11) 1_654 1_554 ?
O3 Mn3 O6 99.94(11) . 1_654 ?
O3 Mn3 O5 105.54(14) . . ?
O3 Mn3 O7 154.78(12) . 1_654 ?
O3 Mn3 N7 94.08(12) . 1_554 ?
O3 Mn3 N5 92.80(12) . 1_554 ?
O5 Mn3 O6 95.88(12) . 1_654 ?
O5 Mn3 O7 87.40(14) . 1_654 ?
O5 Mn3 N7 89.75(12) . 1_554 ?
O5 Mn3 N5 160.21(14) . 1_554 ?
N7 Mn3 O7 107.78(11) 1_554 1_654 ?
N7 Mn3 N5 81.40(11) 1_554 1_554 ?
N5 Mn3 O7 78.61(12) 1_554 1_654 ?
O6 Mn2 O6 180.00(8) 1_654 3_666 ?
O4 Mn2 O6 89.48(12) . 3_666 ?
O4 Mn2 O6 90.52(12) . 1_654 ?
O4 Mn2 O6 90.52(12) 3_765 3_666 ?
O4 Mn2 O6 89.48(12) 3_765 1_654 ?
O4 Mn2 O4 180.0(2) . 3_765 ?
O2 Mn2 O6 90.73(12) 3_765 1_654 ?
O2 Mn2 O6 89.27(12) 3_765 3_666 ?
O2 Mn2 O6 89.27(12) . 1_654 ?
O2 Mn2 O6 90.73(12) . 3_666 ?
O2 Mn2 O4 85.56(18) . 3_765 ?
O2 Mn2 O4 85.56(18) 3_765 . ?
O2 Mn2 O4 94.44(18) . . ?
O2 Mn2 O4 94.44(18) 3_765 3_765 ?
O2 Mn2 O2 180.00(13) 3_765 . ?
N3 Mn1 N3 83.0(3) 4_565 . ?
N3 Mn1 Br1A 94.5(2) . . ?
N3 Mn1 Br1A 94.5(2) 4_565 . ?
N2 Mn1 N3 175.1(4) 4_565 . ?
N2 Mn1 N3 92.1(3) 4_565 4_565 ?
N2 Mn1 N3 92.1(3) . . ?
N2 Mn1 N3 175.1(4) . 4_565 ?
N2 Mn1 N2 92.9(6) . 4_565 ?
N2 Mn1 Br1A 85.5(5) . . ?
N2 Mn1 Br1A 85.5(5) 4_565 . ?
C1B Mn1 N3 97.27(19) . . ?
C1B Mn1 N2 82.8(5) . 4_565 ?
N1 Mn1 N3 94.8(6) . . ?
N1 Mn1 N3 94.8(6) . 4_565 ?
N1 Mn1 N2 86.0(7) . 4_565 ?
N1 Mn1 N2 86.0(7) . . ?
N1 Mn1 Br1A 167.6(8) . . ?
Mn3 O6 Mn2 106.46(12) 1_456 1_456 ?
C43 O6 Mn3 97.8(2) . 1_456 ?
C43 O6 Mn2 137.1(2) . 1_456 ?
C18 O3 Mn3 128.6(3) . . ?
C19 O5 Mn3 128.9(3) . . ?
C43 O7 Mn3 85.6(3) . 1_456 ?
N7 N8 C31 117.0(3) . . ?
N7 N8 C32 112.0(3) . . ?
C32 N8 C31 130.6(3) . . ?
N8 N7 Mn3 123.7(2) . 1_556 ?
C35 N7 Mn3 128.4(3) . 1_556 ?
C35 N7 N8 106.2(3) . . ?
N6 N5 Mn3 119.8(2) . 1_556 ?
C29 N5 Mn3 132.0(2) . 1_556 ?
C29 N5 N6 106.8(3) . . ?
N5 N6 C31 118.8(3) . . ?
C27 N6 N5 110.2(3) . . ?
C27 N6 C31 131.0(3) . . ?
C19 O4 Mn2 142.4(3) . . ?
C18 O2 Mn2 141.9(3) . . ?
C35 C34 C37 125.4(4) . . ?
C32 C34 C35 106.1(4) . . ?
C32 C34 C37 128.4(4) . . ?
N7 C35 C34 109.3(4) . . ?
N7 C35 C36 120.8(4) . . ?
C34 C35 C36 129.9(4) . . ?
C14 C15 C18 120.6(4) . . ?
C16 C15 C18 119.6(4) . . ?
C16 C15 C14 119.7(4) . . ?
O5 C19 C20 118.1(4) . . ?
O4 C19 O5 124.4(4) . . ?
O4 C19 C20 117.5(4) . . ?
C41 C40 C43 119.3(4) . . ?
C39 C40 C43 121.8(4) . . ?
C39 C40 C41 118.9(4) . . ?
N8 C31 N6 111.5(3) . . ?
N8 C31 H31A 109.3 . . ?
N8 C31 H31B 109.3 . . ?
N6 C31 H31A 109.3 . . ?
N6 C31 H31B 109.3 . . ?
H31A C31 H31B 108.0 . . ?
N8 C32 C34 106.3(3) . . ?
N8 C32 C33 122.1(4) . . ?
C34 C32 C33 131.3(4) . . ?
O6 C43 C40 119.5(4) . . ?
O7 C43 O6 119.4(4) . . ?
O7 C43 C40 121.1(4) . . ?
O3 C18 O2 126.3(4) . . ?
O3 C18 C15 118.3(4) . . ?
O2 C18 C15 115.4(4) . . ?
C40 C41 H41 119.4 . . ?
C42 C41 C40 121.2(5) . . ?
C42 C41 H41 119.4 . . ?
N3 N4 C6 118.1(7) . . ?
C7 N4 N3 108.5(5) . . ?
C7 N4 C6 133.3(8) . . ?
C22B C23 C26 121.4(5) . . ?
C22A C23 C26 118.5(5) . . ?
C24A C23 C26 121.4(6) . . ?
C24A C23 C22A 119.2(7) . . ?
C24B C23 C26 123.3(6) . . ?
C24B C23 C22B 114.8(6) . . ?
N5 C29 C26 109.3(3) . . ?
N5 C29 C30 121.0(3) . . ?
C26 C29 C30 129.6(4) . . ?
C21A C20 C19 122.1(5) . . ?
C21B C20 C19 116.0(5) . . ?
C25B C20 C19 120.9(6) . . ?
C25B C20 C21B 122.0(7) . . ?
C25A C20 C19 122.7(5) . . ?
C25A C20 C21A 115.1(6) . . ?
C42 C37 C34 119.3(4) . . ?
C42 C37 C38 119.2(4) . . ?
C38 C37 C34 121.4(5) . . ?
N6 C27 C28 121.5(4) . . ?
C26 C27 N6 107.8(4) . . ?
C26 C27 C28 130.7(5) . . ?
C41 C42 C37 120.3(5) . . ?
C41 C42 H42 119.9 . . ?
C37 C42 H42 119.9 . . ?
C29 C26 C23 127.1(4) . . ?
C27 C26 C23 126.9(4) . . ?
C27 C26 C29 105.9(4) . . ?
C40 C39 H39 119.4 . . ?
C40 C39 C38 121.2(5) . . ?
C38 C39 H39 119.4 . . ?
C29 C30 H30A 109.5 . . ?
C29 C30 H30B 109.5 . . ?
C29 C30 H30C 109.5 . . ?
H30A C30 H30B 109.5 . . ?
H30A C30 H30C 109.5 . . ?
H30B C30 H30C 109.5 . . ?
C35 C36 H36A 109.5 . . ?
C35 C36 H36B 109.5 . . ?
C35 C36 H36C 109.5 . . ?
H36A C36 H36B 109.5 . . ?
H36A C36 H36C 109.5 . . ?
H36B C36 H36C 109.5 . . ?
N4 N3 Mn1 119.8(4) . . ?
C10 N3 Mn1 134.6(6) . . ?
C10 N3 N4 104.6(6) . . ?
N4 C6 N4 110.1(6) 4_565 . ?
N4 C6 H6A 109.6 . . ?
N4 C6 H6A 109.6 4_565 . ?
N4 C6 H6B 109.6 . . ?
N4 C6 H6B 109.6 4_565 . ?
H6A C6 H6B 108.1 . . ?
C13 C12 C9 120.9(5) . . ?
C17 C12 C9 121.3(4) . . ?
C17 C12 C13 117.8(5) . . ?
N4 C7 C9 111.9(7) . . ?
N4 C7 C8 119.9(5) . . ?
C9 C7 C8 128.2(6) . . ?
C32 C33 H33A 109.5 . . ?
C32 C33 H33B 109.5 . . ?
C32 C33 H33C 109.5 . . ?
H33A C33 H33B 109.5 . . ?
H33A C33 H33C 109.5 . . ?
H33B C33 H33C 109.5 . . ?
C7 C9 C12 129.9(7) . . ?
C7 C9 C10 105.4(5) . . ?
C10 C9 C12 124.7(6) . . ?
C37 C38 C39 119.3(5) . . ?
C37 C38 H38 120.4 . . ?
C39 C38 H38 120.4 . . ?
N3 C10 C9 109.5(6) . . ?
N3 C10 C11 123.0(7) . . ?
C9 C10 C11 127.4(5) . . ?
C15 C14 H14 119.5 . . ?
C15 C14 C13 121.0(5) . . ?
C13 C14 H14 119.5 . . ?
C12 C13 C14 120.4(5) . . ?
C12 C13 H13 119.8 . . ?
C14 C13 H13 119.8 . . ?
C12 C17 H17 119.3 . . ?
C12 C17 C16 121.5(5) . . ?
C16 C17 H17 119.3 . . ?
C15 C16 C17 119.0(6) . . ?
C15 C16 H16 120.5 . . ?
C17 C16 H16 120.5 . . ?
C7 C8 H8A 109.5 . . ?
C7 C8 H8B 109.5 . . ?
C7 C8 H8C 109.5 . . ?
H8A C8 H8B 109.5 . . ?
H8A C8 H8C 109.5 . . ?
H8B C8 H8C 109.5 . . ?
C10 C11 H11A 109.5 . . ?
C10 C11 H11B 109.5 . . ?
C10 C11 H11C 109.5 . . ?
H11A C11 H11B 109.5 . . ?
H11A C11 H11C 109.5 . . ?
H11B C11 H11C 109.5 . . ?
C27 C28 H28A 109.5 . . ?
C27 C28 H28B 109.5 . . ?
C27 C28 H28C 109.5 . . ?
H28A C28 H28B 109.5 . . ?
H28A C28 H28C 109.5 . . ?
H28B C28 H28C 109.5 . . ?
C20 C21A H21A 118.5 . . ?
C22A C21A C20 123.0(7) . . ?
C22A C21A H21A 118.5 . . ?
C23 C22B H22B 118.8 . . ?
C21B C22B C23 122.5(8) . . ?
C21B C22B H22B 118.8 . . ?
C23 C22A H22A 121.7 . . ?
C21A C22A C23 116.7(7) . . ?
C21A C22A H22A 121.7 . . ?
C20 C21B H21B 122.8 . . ?
C22B C21B C20 114.5(8) . . ?
C22B C21B H21B 122.8 . . ?
C20 C25B H25B 119.0 . . ?
C20 C25B C24B 121.9(9) . . ?
C24B C25B H25B 119.0 . . ?
C20 C25A H25A 119.3 . . ?
C20 C25A C24A 121.5(8) . . ?
C24A C25A H25A 119.3 . . ?
C23 C24A C25A 122.9(9) . . ?
C23 C24A H24A 118.5 . . ?
C25A C24A H24A 118.5 . . ?
C23 C24B C25B 122.4(8) . . ?
C23 C24B H24B 118.8 . . ?
C25B C24B H24B 118.8 . . ?
N51 C51 C52 161.9(16) . . ?
C51 C52 H52A 109.5 . . ?
C51 C52 H52B 109.5 . . ?
C51 C52 H52C 109.5 . . ?
H52A C52 H52B 109.5 . . ?
H52A C52 H52C 109.5 . . ?
H52B C52 H52C 109.5 . . ?
H52D C52 H52E 109.5 . . ?
H52D C52 H52F 109.5 . . ?
H52E C52 H52F 109.5 . . ?
H3A C3 H3B 109.5 . . ?
H3A C3 H3C 109.5 . . ?
H3B C3 H3C 109.5 . . ?
C2 C3 H3A 109.5 . . ?
C2 C3 H3B 109.5 . . ?
C2 C3 H3C 109.5 . . ?
C4 N2 Mn1 162.2(13) . . ?
N2 C4 C5 173.1(17) . . ?
C4 C5 H5A 109.5 . . ?
C4 C5 H5B 109.5 . . ?
C4 C5 H5C 109.5 . . ?
H5A C5 H5B 109.5 . . ?
H5A C5 H5C 109.5 . . ?
H5B C5 H5C 109.5 . . ?
O1B C1B Mn1 174.29(7) . . ?
C2 N1 Mn1 172(3) . . ?
N1 C2 C3 141(3) . . ?

loop_
_geom_bond_atom_site_label_1
_geom_bond_atom_site_label_2
_geom_bond_distance
_geom_bond_site_symmetry_2
_geom_bond_publ_flag
Mn3 O6 2.196(3) 1_654 ?
Mn3 O3 2.091(3) . ?
Mn3 O5 2.105(3) . ?
Mn3 O7 2.470(3) 1_654 ?
Mn3 N7 2.240(3) 1_554 ?
Mn3 N5 2.296(3) 1_554 ?
Mn2 O6 2.255(3) 3_666 ?
Mn2 O6 2.255(3) 1_654 ?
Mn2 O4 2.133(3) 3_765 ?
Mn2 O4 2.133(3) . ?
Mn2 O2 2.106(3) . ?
Mn2 O2 2.106(3) 3_765 ?
Mn1 N3 2.241(6) . ?
Mn1 N3 2.241(6) 4_565 ?
Mn1 N2 2.174(11) . ?
Mn1 N2 2.174(11) 4_565 ?
Mn1 Br1A 2.687(12) . ?
Mn1 C1B 2.074(3) . ?
Mn1 N1 2.101(15) . ?
O6 C43 1.293(6) . ?
O3 C18 1.240(5) . ?
O5 C19 1.252(5) . ?
O7 C43 1.283(6) . ?
N8 N7 1.350(4) . ?
N8 C31 1.438(5) . ?
N8 C32 1.361(5) . ?
N7 C35 1.345(5) . ?
N5 N6 1.368(4) . ?
N5 C29 1.335(5) . ?
N6 C31 1.450(5) . ?
N6 C27 1.364(6) . ?
O4 C19 1.214(5) . ?
O2 C18 1.260(5) . ?
C34 C35 1.420(6) . ?
C34 C32 1.377(6) . ?
C34 C37 1.491(6) . ?
C35 C36 1.490(7) . ?
C15 C18 1.542(6) . ?
C15 C14 1.343(7) . ?
C15 C16 1.329(7) . ?
C19 C20 1.494(6) . ?
C40 C43 1.470(6) . ?
C40 C41 1.395(7) . ?
C40 C39 1.378(7) . ?
C31 H31A 0.9700 . ?
C31 H31B 0.9700 . ?
C32 C33 1.513(6) . ?
C41 H41 0.9300 . ?
C41 C42 1.387(7) . ?
N4 N3 1.436(8) . ?
N4 C6 1.469(6) . ?
N4 C7 1.305(7) . ?
C23 C26 1.488(6) . ?
C23 C22B 1.447(11) . ?
C23 C22A 1.450(10) . ?
C23 C24A 1.298(9) . ?
C23 C24B 1.368(11) . ?
C29 C26 1.426(6) . ?
C29 C30 1.465(6) . ?
C20 C21A 1.445(9) . ?
C20 C21B 1.441(11) . ?
C20 C25B 1.279(12) . ?
C20 C25A 1.370(10) . ?
C37 C42 1.398(7) . ?
C37 C38 1.407(7) . ?
C27 C26 1.363(7) . ?
C27 C28 1.518(7) . ?
C42 H42 0.9300 . ?
C39 H39 0.9300 . ?
C39 C38 1.414(7) . ?
C30 H30A 0.9600 . ?
C30 H30B 0.9600 . ?
C30 H30C 0.9600 . ?
C36 H36A 0.9600 . ?
C36 H36B 0.9600 . ?
C36 H36C 0.9600 . ?
N3 C10 1.321(7) . ?
C6 H6A 0.9700 . ?
C6 H6B 0.9700 . ?
C12 C9 1.509(7) . ?
C12 C13 1.352(8) . ?
C12 C17 1.352(8) . ?
C7 C9 1.307(8) . ?
C7 C8 1.538(9) . ?
C33 H33A 0.9600 . ?
C33 H33B 0.9600 . ?
C33 H33C 0.9600 . ?
C9 C10 1.437(9) . ?
C38 H38 0.9300 . ?
C10 C11 1.490(10) . ?
C14 H14 0.9300 . ?
C14 C13 1.428(8) . ?
C13 H13 0.9300 . ?
C17 H17 0.9300 . ?
C17 C16 1.449(9) . ?
C16 H16 0.9300 . ?
C8 H8A 0.9600 . ?
C8 H8B 0.9600 . ?
C8 H8C 0.9600 . ?
C11 H11A 0.9600 . ?
C11 H11B 0.9600 . ?
C11 H11C 0.9600 . ?
C28 H28A 0.9600 . ?
C28 H28B 0.9600 . ?
C28 H28C 0.9600 . ?
C21A H21A 0.9300 . ?
C21A C22A 1.372(11) . ?
C22B H22B 0.9300 . ?
C22B C21B 1.434(13) . ?
C22A H22A 0.9300 . ?
C21B H21B 0.9300 . ?
C25B H25B 0.9300 . ?
C25B C24B 1.396(14) . ?
C25A H25A 0.9300 . ?
C25A C24A 1.381(14) . ?
C24A H24A 0.9300 . ?
C24B H24B 0.9300 . ?
N51 C51 1.209(13) . ?
C51 C52 1.328(14) . ?
C52 H52A 0.9600 . ?
C52 H52B 0.9600 . ?
C52 H52C 0.9600 . ?
C52 H52D 0.9600 . ?
C52 H52E 0.9600 . ?
C52 H52F 0.9600 . ?
C3 H3A 0.9600 . ?
C3 H3B 0.9600 . ?
C3 H3C 0.9600 . ?
C3 C2 1.59(4) . ?
N2 C4 1.168(12) . ?
C4 C5 1.380(14) . ?
C5 H5A 0.9600 . ?
C5 H5B 0.9600 . ?
C5 H5C 0.9600 . ?
C1B O1B 1.15837(12) . ?
N1 C2 1.071(14) . ?

loop_
_geom_torsion_atom_site_label_1
_geom_torsion_atom_site_label_2
_geom_torsion_atom_site_label_3
_geom_torsion_atom_site_label_4
_geom_torsion
_geom_torsion_site_symmetry_1
_geom_torsion_site_symmetry_2
_geom_torsion_site_symmetry_3
_geom_torsion_site_symmetry_4
_geom_torsion_publ_flag
Mn3 O6 C43 O7 8.9(4) 1_456 . . . ?
Mn3 O6 C43 C40 -170.3(4) 1_456 . . . ?
Mn3 O3 C18 O2 -1.2(7) . . . . ?
Mn3 O3 C18 C15 179.7(3) . . . . ?
Mn3 O5 C19 O4 -4.3(8) . . . . ?
Mn3 O5 C19 C20 175.4(3) . . . . ?
Mn3 O7 C43 O6 -7.8(4) 1_456 . . . ?
Mn3 O7 C43 C40 171.3(4) 1_456 . . . ?
Mn3 N7 C35 C34 -166.6(3) 1_556 . . . ?
Mn3 N7 C35 C36 14.8(7) 1_556 . . . ?
Mn3 N5 N6 C31 11.1(5) 1_556 . . . ?
Mn3 N5 N6 C27 -168.0(3) 1_556 . . . ?
Mn3 N5 C29 C26 166.8(3) 1_556 . . . ?
Mn3 N5 C29 C30 -14.3(7) 1_556 . . . ?
Mn2 O6 C43 O7 -115.7(4) 1_456 . . . ?
Mn2 O6 C43 C40 65.2(6) 1_456 . . . ?
Mn2 O4 C19 O5 24.7(10) . . . . ?
Mn2 O4 C19 C20 -155.0(5) . . . . ?
Mn2 O2 C18 O3 10.9(9) . . . . ?
Mn2 O2 C18 C15 -170.0(4) . . . . ?
Mn1 N3 C10 C9 169.4(4) . . . . ?
Mn1 N3 C10 C11 -8.4(10) . . . . ?
O5 C19 C20 C21A -144.7(6) . . . . ?
O5 C19 C20 C21B 132.3(6) . . . . ?
O5 C19 C20 C25B -35.9(10) . . . . ?
O5 C19 C20 C25A 30.8(10) . . . . ?
N8 N7 C35 C34 -1.2(5) . . . . ?
N8 N7 C35 C36 -179.8(5) . . . . ?
N7 N8 C31 N6 67.9(4) . . . . ?
N7 N8 C32 C34 1.5(5) . . . . ?
N7 N8 C32 C33 176.2(4) . . . . ?
N5 N6 C31 N8 -70.4(4) . . . . ?
N5 N6 C27 C26 -1.0(6) . . . . ?
N5 N6 C27 C28 176.6(6) . . . . ?
N5 C29 C26 C23 -178.4(5) . . . . ?
N5 C29 C26 C27 -1.1(6) . . . . ?
N6 N5 C29 C26 0.5(5) . . . . ?
N6 N5 C29 C30 179.4(4) . . . . ?
N6 C27 C26 C23 178.6(5) . . . . ?
N6 C27 C26 C29 1.2(6) . . . . ?
O4 C19 C20 C21A 35.1(8) . . . . ?
O4 C19 C20 C21B -47.9(7) . . . . ?
O4 C19 C20 C25B 143.8(8) . . . . ?
O4 C19 C20 C25A -149.4(9) . . . . ?
C34 C37 C42 C41 176.6(5) . . . . ?
C34 C37 C38 C39 -176.6(5) . . . . ?
C35 C34 C32 N8 -2.1(5) . . . . ?
C35 C34 C32 C33 -176.2(5) . . . . ?
C35 C34 C37 C42 -47.4(7) . . . . ?
C35 C34 C37 C38 129.0(6) . . . . ?
C15 C14 C13 C12 -3.3(13) . . . . ?
C19 C20 C21A C22A -178.9(7) . . . . ?
C19 C20 C21B C22B -177.1(6) . . . . ?
C19 C20 C25B C24B -176.9(9) . . . . ?
C19 C20 C25A C24A -175.6(11) . . . . ?
C40 C41 C42 C37 0.0(8) . . . . ?
C40 C39 C38 C37 0.2(9) . . . . ?
C31 N8 N7 Mn3 -7.2(5) . . . 1_556 ?
C31 N8 N7 C35 -173.5(4) . . . . ?
C31 N8 C32 C34 173.6(4) . . . . ?
C31 N8 C32 C33 -11.6(7) . . . . ?
C31 N6 C27 C26 -180.0(4) . . . . ?
C31 N6 C27 C28 -2.3(9) . . . . ?
C32 N8 N7 Mn3 166.1(3) . . . 1_556 ?
C32 N8 N7 C35 -0.2(4) . . . . ?
C32 N8 C31 N6 -103.9(5) . . . . ?
C32 C34 C35 N7 2.1(5) . . . . ?
C32 C34 C35 C36 -179.5(5) . . . . ?
C32 C34 C37 C42 129.9(6) . . . . ?
C32 C34 C37 C38 -53.7(8) . . . . ?
C43 C40 C41 C42 -178.7(5) . . . . ?
C43 C40 C39 C38 178.5(5) . . . . ?
C18 C15 C14 C13 -175.3(7) . . . . ?
C18 C15 C16 C17 172.8(8) . . . . ?
C41 C40 C43 O6 8.6(7) . . . . ?
C41 C40 C43 O7 -170.6(4) . . . . ?
C41 C40 C39 C38 -0.2(8) . . . . ?
N4 N3 C10 C9 0.7(6) . . . . ?
N4 N3 C10 C11 -177.1(6) . . . . ?
N4 C7 C9 C12 -179.6(4) . . . . ?
N4 C7 C9 C10 1.4(6) . . . . ?
C23 C22B C21B C20 -4.0(12) . . . . ?
C29 N5 N6 C31 179.4(4) . . . . ?
C29 N5 N6 C27 0.3(5) . . . . ?
C20 C21A C22A C23 -1.0(13) . . . . ?
C20 C25B C24B C23 -8.7(19) . . . . ?
C20 C25A C24A C23 -11(2) . . . . ?
C37 C34 C35 N7 179.9(4) . . . . ?
C37 C34 C35 C36 -1.7(9) . . . . ?
C37 C34 C32 N8 -179.8(4) . . . . ?
C37 C34 C32 C33 6.1(9) . . . . ?
C27 N6 C31 N8 108.5(5) . . . . ?
C42 C37 C38 C39 -0.2(8) . . . . ?
C26 C23 C22B C21B -177.8(7) . . . . ?
C26 C23 C22A C21A -178.7(7) . . . . ?
C26 C23 C24A C25A -175.5(12) . . . . ?
C26 C23 C24B C25B -176.1(9) . . . . ?
C39 C40 C43 O6 -170.1(5) . . . . ?
C39 C40 C43 O7 10.7(7) . . . . ?
C39 C40 C41 C42 0.1(8) . . . . ?
C30 C29 C26 C23 2.8(9) . . . . ?
C30 C29 C26 C27 -179.8(6) . . . . ?
N3 N4 C6 N4 -67.9(10) . . . 4_565 ?
N3 N4 C7 C9 -1.0(5) . . . . ?
N3 N4 C7 C8 177.3(5) . . . . ?
C6 N4 N3 Mn1 6.0(6) . . . . ?
C6 N4 N3 C10 176.8(5) . . . . ?
C6 N4 C7 C9 -176.9(5) . . . . ?
C6 N4 C7 C8 1.4(8) . . . . ?
C12 C9 C10 N3 179.7(5) . . . . ?
C12 C9 C10 C11 -2.7(10) . . . . ?
C12 C17 C16 C15 8.9(16) . . . . ?
C7 N4 N3 Mn1 -170.6(3) . . . . ?
C7 N4 N3 C10 0.2(6) . . . . ?
C7 N4 C6 N4 107.7(9) . . . 4_565 ?
C7 C9 C10 N3 -1.3(6) . . . . ?
C7 C9 C10 C11 176.4(7) . . . . ?
C9 C12 C13 C14 179.2(8) . . . . ?
C9 C12 C17 C16 178.1(9) . . . . ?
C38 C37 C42 C41 0.1(8) . . . . ?
C14 C15 C18 O3 3.6(8) . . . . ?
C14 C15 C18 O2 -175.6(6) . . . . ?
C14 C15 C16 C17 -9.4(13) . . . . ?
C13 C12 C9 C7 108.1(8) . . . . ?
C13 C12 C9 C10 -73.2(9) . . . . ?
C13 C12 C17 C16 -5.3(15) . . . . ?
C17 C12 C9 C7 -75.5(10) . . . . ?
C17 C12 C9 C10 103.3(9) . . . . ?
C17 C12 C13 C14 2.6(13) . . . . ?
C16 C15 C18 O3 -178.6(6) . . . . ?
C16 C15 C18 O2 2.2(8) . . . . ?
C16 C15 C14 C13 6.9(12) . . . . ?
C8 C7 C9 C12 2.2(9) . . . . ?
C8 C7 C9 C10 -176.8(5) . . . . ?
C28 C27 C26 C23 1.2(11) . . . . ?
C28 C27 C26 C29 -176.1(7) . . . . ?
C21A C20 C25A C24A 0.1(18) . . . . ?
C22B C23 C26 C29 38.3(9) . . . . ?
C22B C23 C26 C27 -138.5(7) . . . . ?
C22B C23 C24B C25B -4.1(15) . . . . ?
C22A C23 C26 C29 -46.6(8) . . . . ?
C22A C23 C26 C27 136.6(7) . . . . ?
C22A C23 C24A C25A 15(2) . . . . ?
C21B C20 C25B C24B 15.5(16) . . . . ?
C25B C20 C21B C22B -9.0(12) . . . . ?
C25A C20 C21A C22A 5.3(13) . . . . ?
C24A C23 C26 C29 144.3(10) . . . . ?
C24A C23 C26 C27 -32.5(12) . . . . ?
C24A C23 C22A C21A -9.3(13) . . . . ?
C24B C23 C26 C29 -150.2(8) . . . . ?
C24B C23 C26 C27 33.1(10) . . . . ?
C24B C23 C22B C21B 10.0(12) . . . . ?

loop_
_platon_squeeze_void_nr
_platon_squeeze_void_average_x
_platon_squeeze_void_average_y
_platon_squeeze_void_average_z
_platon_squeeze_void_volume
_platon_squeeze_void_count_electrons
_platon_squeeze_void_content
1 0.156 0.250 0.628 687 172 ' '
2 -0.156 0.750 0.350 688 172 ' '
3 0.400 0.518 0.817 8 0 ' '
4 0.400 0.982 0.817 8 0 ' '
5 0.600 0.018 0.183 8 0 ' '
6 0.600 0.482 0.183 8 0 ' '
